data_7115288
loop_
_publ_author_name
'Alasdair P. M. Robertson'
'Jordan N. Friedmann'
'Hilary A. Jenkins'
'Neil Burford'

_publ_section_title
;
 Exploring structural trends for complexes of Me2E(OSO2CF3)2 (E = Si, Ge,
 Sn) with pyridine derivatives
;
_journal_name_full Chem.Commun.
_journal_page_first 7979
_journal_paper_doi 10.1039/C4CC01109K
_journal_volume 50
_journal_year 2014
_chemical_formula_moiety 'C16 H26 N4 Si, 2(C F3 O3 S), 2(C H2 Cl2)'
_chemical_formula_sum 'C20 H30 Cl4 F6 N4 O6 S2 Si'
_chemical_formula_weight 770.49
_chemical_name_systematic
; 
 ? 
;
_space_group_crystal_system triclinic
_space_group_IT_number 2
_space_group_name_Hall '-P 1'
_space_group_name_H-M_alt 'P -1'
_symmetry_space_group_name_Hall '-P 1'
_symmetry_space_group_name_H-M 'P -1'
_atom_sites_solution_hydrogens geom
_audit_creation_method SHELXL-2013
_cell_angle_alpha 95.057(2)
_cell_angle_beta 98.939(2)
_cell_angle_gamma 108.631(2)
_cell_formula_units_Z 2
_cell_length_a 8.1122(4)
_cell_length_b 11.4867(6)
_cell_length_c 18.7960(9)
_cell_measurement_reflns_used 6468
_cell_measurement_temperature 173(2)
_cell_measurement_theta_max 71.07
_cell_measurement_theta_min 4.11
_cell_volume 1621.66(14)
_computing_cell_refinement 'Bruker SAINT'
_computing_data_collection 'Bruker APEX2'
_computing_data_reduction 'Bruker SAINT'
_computing_molecular_graphics 'Bruker SHELXTL'
_computing_publication_material 'Bruker SHELXTL'
_computing_structure_refinement 'SHELXL-2013 (Sheldrick, 2013)'
_computing_structure_solution 'SHELXS-97 (Sheldrick, 2008)'
_diffrn_ambient_temperature 173(2)
_diffrn_measured_fraction_theta_full 0.977
_diffrn_measured_fraction_theta_max 0.975
_diffrn_measurement_device_type 'Bruker SMART6K CCD'
_diffrn_measurement_method '\f and \w scans'
_diffrn_radiation_type CuK\a
_diffrn_radiation_wavelength 1.54178
_diffrn_reflns_av_R_equivalents 0.0357
_diffrn_reflns_av_unetI/netI 0.0381
_diffrn_reflns_Laue_measured_fraction_full 0.977
_diffrn_reflns_Laue_measured_fraction_max 0.975
_diffrn_reflns_limit_h_max 9
_diffrn_reflns_limit_h_min -9
_diffrn_reflns_limit_k_max 13
_diffrn_reflns_limit_k_min -13
_diffrn_reflns_limit_l_max 22
_diffrn_reflns_limit_l_min -22
_diffrn_reflns_number 17672
_diffrn_reflns_point_group_measured_fraction_full 0.977
_diffrn_reflns_point_group_measured_fraction_max 0.975
_diffrn_reflns_theta_full 67.679
_diffrn_reflns_theta_max 68.244
_diffrn_reflns_theta_min 2.406
_diffrn_source 'rotating anode'
_exptl_absorpt_coefficient_mu 5.574
_exptl_absorpt_correction_T_max 0.4629
_exptl_absorpt_correction_T_min 0.1285
_exptl_absorpt_correction_type numerical
_exptl_absorpt_process_details SADABS
_exptl_crystal_colour colourless
_exptl_crystal_density_diffrn 1.578
_exptl_crystal_description block
_exptl_crystal_F_000 788
_exptl_crystal_size_max 0.724
_exptl_crystal_size_mid 0.571
_exptl_crystal_size_min 0.312
_refine_diff_density_max 0.980
_refine_diff_density_min -1.048
_refine_diff_density_rms 0.092
_refine_ls_extinction_method none
_refine_ls_goodness_of_fit_ref 1.451
_refine_ls_hydrogen_treatment constr
_refine_ls_matrix_type full
_refine_ls_number_parameters 398
_refine_ls_number_reflns 5782
_refine_ls_number_restraints 9
_refine_ls_restrained_S_all 1.454
_refine_ls_R_factor_all 0.0636
_refine_ls_R_factor_gt 0.0571
_refine_ls_shift/su_max 0.001
_refine_ls_shift/su_mean 0.000
_refine_ls_structure_factor_coef Fsqd
_refine_ls_weighting_details 'w=1/[\s^2^(Fo^2^)+(0.1000P)^2^] where P=(Fo^2^+2Fc^2^)/3'
_refine_ls_weighting_scheme calc
_refine_ls_wR_factor_gt 0.1757
_refine_ls_wR_factor_ref 0.1836
_reflns_Friedel_coverage 0.000
_reflns_number_gt 4973
_reflns_number_total 5782
_reflns_threshold_expression 'I > 2\s(I)'
_cod_data_source_file c4cc01109k2.cif
_cod_data_source_block JF1_0m
_cod_database_code 7115288
_shelx_space_group_comment
; 
The symmetry employed for this shelxl refinement is uniquely defined 
by the following loop, which should always be used as a source of 
symmetry information in preference to the above space-group names. 
They are only intended as comments. 
;
_shelx_estimated_absorpt_t_min 0.107
_shelx_estimated_absorpt_t_max 0.275
_shelxl_version_number 2013-3

loop_
_space_group_symop_operation_xyz
'x, y, z'
'-x, -y, -z'

loop_
_atom_site_label
_atom_site_type_symbol
_atom_site_fract_x
_atom_site_fract_y
_atom_site_fract_z
_atom_site_U_iso_or_equiv
_atom_site_adp_type
_atom_site_occupancy
_atom_site_site_symmetry_order
_atom_site_calc_flag
_atom_site_refinement_flags_posn
_atom_site_refinement_flags_adp
_atom_site_refinement_flags_occupancy
_atom_site_disorder_assembly
_atom_site_disorder_group
Si1 Si 0.74385(9) 1.01027(6) 0.63971(4) 0.0231(2) Uani 1 1 d . . . . .
N1 N 0.8154(3) 1.0981(2) 0.72941(12) 0.0253(5) Uani 1 1 d . . . . .
N2 N 0.9934(4) 1.3018(2) 0.93709(13) 0.0364(6) Uani 1 1 d . . . . .
N3 N 0.8450(3) 0.8912(2) 0.64224(12) 0.0251(5) Uani 1 1 d . . . . .
N4 N 1.0350(3) 0.5946(2) 0.63304(14) 0.0313(5) Uani 1 1 d . . . . .
C1 C 0.5039(4) 0.9295(3) 0.62186(16) 0.0310(6) Uani 1 1 d . . . . .
H1A H 0.4731 0.8782 0.6600 0.047 Uiso 1 1 calc R U . . .
H1B H 0.4674 0.8765 0.5744 0.047 Uiso 1 1 calc R U . . .
H1C H 0.4428 0.9906 0.6216 0.047 Uiso 1 1 calc R U . . .
C2 C 0.8266(4) 1.1115(3) 0.57350(15) 0.0291(6) Uani 1 1 d . . . . .
H2A H 0.9557 1.1501 0.5877 0.044 Uiso 1 1 calc R U . . .
H2B H 0.7720 1.1763 0.5724 0.044 Uiso 1 1 calc R U . . .
H2C H 0.7962 1.0622 0.5251 0.044 Uiso 1 1 calc R U . . .
C3 C 0.9624(4) 1.2041(3) 0.74494(15) 0.0272(6) Uani 1 1 d . . . . .
H3A H 1.0257 1.2291 0.7073 0.033 Uiso 1 1 calc R U . . .
C4 C 1.0212(4) 1.2745(3) 0.81145(15) 0.0302(6) Uani 1 1 d . . . . .
H4A H 1.1207 1.3488 0.8188 0.036 Uiso 1 1 calc R U . . .
C5 C 0.9358(4) 1.2384(3) 0.87013(15) 0.0307(6) Uani 1 1 d . . . . .
C6 C 0.7818(5) 1.1285(3) 0.85313(16) 0.0407(7) Uani 1 1 d . . . . .
H6A H 0.7168 1.1006 0.8899 0.049 Uiso 1 1 calc R U . . .
C7 C 0.7282(4) 1.0639(3) 0.78472(16) 0.0345(6) Uani 1 1 d . . . . .
H7A H 0.6253 0.9917 0.7750 0.041 Uiso 1 1 calc R U . . .
C8 C 1.1464(5) 1.4173(3) 0.95267(18) 0.0444(8) Uani 1 1 d . . . . .
H8A H 1.1875 1.4372 0.9074 0.067 Uiso 1 1 calc R U . . .
H8B H 1.2422 1.4067 0.9873 0.067 Uiso 1 1 calc R U . . .
H8C H 1.1117 1.4850 0.9737 0.067 Uiso 1 1 calc R U . . .
C9 C 0.9141(6) 1.2570(4) 0.99847(17) 0.0529(10) Uani 1 1 d . . . . .
H9A H 0.8136 1.1799 0.9811 0.079 Uiso 1 1 calc R U . . .
H9B H 0.8726 1.3198 1.0211 0.079 Uiso 1 1 calc R U . . .
H9C H 1.0028 1.2412 1.0344 0.079 Uiso 1 1 calc R U . . .
C10 C 0.7848(4) 0.7932(3) 0.67964(14) 0.0283(6) Uani 1 1 d . . . . .
H10A H 0.6948 0.7928 0.7066 0.034 Uiso 1 1 calc R U . . .
C11 C 0.8478(4) 0.6971(3) 0.67985(15) 0.0299(6) Uani 1 1 d . . . . .
H11A H 0.8040 0.6329 0.7077 0.036 Uiso 1 1 calc R U . . .
C12 C 0.9787(4) 0.6915(3) 0.63876(14) 0.0261(6) Uani 1 1 d . . . . .
C13 C 1.0426(4) 0.7955(3) 0.60190(15) 0.0285(6) Uani 1 1 d . . . . .
H13A H 1.1335 0.7990 0.5750 0.034 Uiso 1 1 calc R U . . .
C14 C 0.9754(4) 0.8890(3) 0.60483(14) 0.0272(6) Uani 1 1 d . . . . .
H14A H 1.0214 0.9566 0.5795 0.033 Uiso 1 1 calc R U . . .
C15 C 1.1733(5) 0.5923(3) 0.5927(2) 0.0438(8) Uani 1 1 d . . . . .
H15A H 1.2073 0.6673 0.5695 0.066 Uiso 1 1 calc R U . . .
H15B H 1.1290 0.5187 0.5553 0.066 Uiso 1 1 calc R U . . .
H15C H 1.2768 0.5892 0.6261 0.066 Uiso 1 1 calc R U . . .
C16 C 0.9674(5) 0.4863(3) 0.6696(2) 0.0437(8) Uani 1 1 d . . . . .
H16A H 0.8738 0.4962 0.6943 0.066 Uiso 1 1 calc R U . . .
H16B H 1.0642 0.4794 0.7053 0.066 Uiso 1 1 calc R U . . .
H16C H 0.9188 0.4110 0.6334 0.066 Uiso 1 1 calc R U . . .
S1 S 0.36792(11) 0.68641(7) 0.80897(4) 0.0388(2) Uani 1 1 d . . . . .
O3 O 0.3744(5) 0.5670(3) 0.7873(2) 0.0892(13) Uani 1 1 d . . . . .
O2 O 0.2120(4) 0.6836(3) 0.83600(19) 0.0723(9) Uani 1 1 d . . . . .
O1 O 0.4184(4) 0.7764(3) 0.76182(15) 0.0636(8) Uani 1 1 d . . . . .
C17 C 0.5443(6) 0.7493(4) 0.8894(2) 0.0573(10) Uani 1 1 d . . . . .
F3 F 0.7015(4) 0.7694(3) 0.8731(2) 0.0947(10) Uani 1 1 d . . . . .
F2 F 0.5409(5) 0.8563(3) 0.92015(18) 0.0945(10) Uani 1 1 d . . . . .
F1 F 0.5299(6) 0.6724(4) 0.93761(18) 0.1248(17) Uani 1 1 d . . . . .
S2 S 0.37896(9) 0.23541(6) 0.61005(4) 0.0315(2) Uani 1 1 d . . . . .
O6 O 0.5438(3) 0.2357(2) 0.65143(13) 0.0439(5) Uani 1 1 d . . . . .
O4 O 0.2855(4) 0.1272(2) 0.55630(14) 0.0507(6) Uani 1 1 d . . . . .
O5 O 0.2697(4) 0.2780(3) 0.65156(15) 0.0560(7) Uani 1 1 d . . . . .
C18 C 0.4473(4) 0.3580(3) 0.55504(18) 0.0374(7) Uani 1 1 d . . . . .
F6 F 0.3089(3) 0.3688(2) 0.51153(12) 0.0584(6) Uani 1 1 d . . . . .
F5 F 0.5304(3) 0.46762(18) 0.59551(14) 0.0597(6) Uani 1 1 d . . . . .
F4 F 0.5574(4) 0.3369(3) 0.51464(16) 0.0771(8) Uani 1 1 d . . . . .
C1S C 0.5816(5) 0.3793(3) 0.81654(17) 0.0458(8) Uani 1 1 d D . . . .
H1SA H 0.5817 0.3074 0.7834 0.055 Uiso 1 1 calc R U . . .
H1SB H 0.4910 0.4115 0.7926 0.055 Uiso 1 1 calc R U . . .
Cl1 Cl 0.79268(12) 0.49645(8) 0.83245(4) 0.0489(2) Uani 1 1 d D . . . .
Cl2 Cl 0.52698(14) 0.33083(10) 0.89826(5) 0.0592(3) Uani 1 1 d D . . . .
C2S C 0.1444(13) 0.9533(5) 0.8362(2) 0.108(3) Uani 0.791(3) 1 d D . P A 1
H2SA H 0.0142 0.9266 0.8197 0.130 Uiso 0.791(3) 1 calc R U P A 1
H2SB H 0.1776 0.8777 0.8384 0.130 Uiso 0.791(3) 1 calc R U P A 1
Cl3 Cl 0.2498(9) 1.0395(7) 0.7721(3) 0.0639(5) Uani 0.791(3) 1 d D . P A 1
Cl4 Cl 0.2021(3) 1.03868(15) 0.92299(9) 0.0989(7) Uani 0.791(3) 1 d D . P A 1
C2S' C 0.267(2) 0.986(2) 0.8496(10) 0.108(3) Uani 0.209(3) 1 d D . P A 2
H2SC H 0.3730 1.0409 0.8852 0.130 Uiso 0.209(3) 1 calc R U P A 2
H2SD H 0.2708 0.9008 0.8457 0.130 Uiso 0.209(3) 1 calc R U P A 2
Cl3' Cl 0.270(4) 1.038(3) 0.7633(11) 0.0639(5) Uani 0.209(3) 1 d D . P A 2
Cl4' Cl 0.0753(13) 0.9895(6) 0.8797(4) 0.0989(7) Uani 0.209(3) 1 d D . P A 2

loop_
_atom_site_aniso_label
_atom_site_aniso_U_11
_atom_site_aniso_U_22
_atom_site_aniso_U_33
_atom_site_aniso_U_23
_atom_site_aniso_U_13
_atom_site_aniso_U_12
Si1 0.0240(4) 0.0212(4) 0.0224(4) 0.0027(3) 0.0041(3) 0.0056(3)
N1 0.0279(12) 0.0229(10) 0.0246(11) 0.0034(8) 0.0058(8) 0.0077(9)
N2 0.0466(16) 0.0346(13) 0.0251(12) 0.0010(10) 0.0041(10) 0.0118(11)
N3 0.0263(12) 0.0235(11) 0.0252(11) 0.0052(8) 0.0063(9) 0.0069(9)
N4 0.0329(13) 0.0243(11) 0.0385(13) 0.0040(10) 0.0103(10) 0.0108(10)
C1 0.0259(15) 0.0261(13) 0.0373(15) 0.0043(11) 0.0028(11) 0.0054(11)
C2 0.0338(15) 0.0270(13) 0.0252(12) 0.0061(10) 0.0052(10) 0.0082(11)
C3 0.0261(14) 0.0273(13) 0.0267(13) 0.0022(10) 0.0087(10) 0.0055(11)
C4 0.0284(15) 0.0266(13) 0.0313(14) -0.0005(11) 0.0031(11) 0.0061(11)
C5 0.0394(17) 0.0281(13) 0.0262(13) 0.0040(11) 0.0048(11) 0.0145(12)
C6 0.054(2) 0.0351(15) 0.0281(14) 0.0046(12) 0.0158(13) 0.0045(14)
C7 0.0382(17) 0.0271(14) 0.0334(15) 0.0032(11) 0.0143(12) 0.0013(12)
C8 0.046(2) 0.0425(18) 0.0332(15) -0.0118(13) -0.0003(13) 0.0081(15)
C9 0.080(3) 0.0483(19) 0.0224(14) 0.0024(13) 0.0071(15) 0.0132(19)
C10 0.0298(15) 0.0301(14) 0.0267(13) 0.0068(11) 0.0119(10) 0.0087(11)
C11 0.0358(16) 0.0247(13) 0.0296(13) 0.0081(11) 0.0096(11) 0.0081(11)
C12 0.0255(14) 0.0252(13) 0.0251(12) 0.0007(10) 0.0017(10) 0.0074(11)
C13 0.0264(14) 0.0295(13) 0.0294(13) 0.0028(11) 0.0097(10) 0.0077(11)
C14 0.0277(15) 0.0256(13) 0.0269(13) 0.0058(10) 0.0079(10) 0.0054(11)
C15 0.0421(19) 0.0353(16) 0.060(2) 0.0043(15) 0.0218(16) 0.0173(14)
C16 0.052(2) 0.0321(15) 0.056(2) 0.0156(14) 0.0182(16) 0.0206(15)
S1 0.0463(5) 0.0309(4) 0.0374(4) 0.0062(3) 0.0086(3) 0.0102(3)
O3 0.095(3) 0.0549(18) 0.107(3) -0.0242(18) -0.028(2) 0.0430(18)
O2 0.060(2) 0.0695(19) 0.083(2) 0.0107(16) 0.0352(16) 0.0048(15)
O1 0.0617(18) 0.0736(19) 0.0511(15) 0.0325(14) 0.0122(13) 0.0101(14)
C17 0.067(3) 0.051(2) 0.044(2) 0.0084(16) -0.0012(17) 0.0102(19)
F3 0.0561(18) 0.108(2) 0.106(2) 0.0083(19) -0.0127(16) 0.0232(16)
F2 0.111(3) 0.0732(19) 0.0747(18) -0.0288(15) -0.0088(17) 0.0209(17)
F1 0.161(4) 0.113(3) 0.0617(18) 0.0465(18) -0.024(2) 0.007(3)
S2 0.0316(4) 0.0285(4) 0.0293(4) 0.0042(3) 0.0057(3) 0.0030(3)
O6 0.0473(14) 0.0422(12) 0.0397(12) 0.0040(10) -0.0002(10) 0.0164(10)
O4 0.0578(16) 0.0275(11) 0.0507(14) -0.0014(10) -0.0069(11) 0.0024(10)
O5 0.0433(15) 0.0763(19) 0.0512(15) 0.0087(13) 0.0250(12) 0.0166(13)
C18 0.0354(17) 0.0332(15) 0.0439(17) 0.0087(13) 0.0104(13) 0.0100(13)
F6 0.0671(15) 0.0497(12) 0.0540(12) 0.0154(10) -0.0046(10) 0.0194(11)
F5 0.0582(14) 0.0273(9) 0.0769(15) 0.0041(9) -0.0022(11) -0.0003(9)
F4 0.095(2) 0.0821(18) 0.0840(18) 0.0389(15) 0.0687(17) 0.0396(16)
C1S 0.050(2) 0.0508(19) 0.0337(16) -0.0015(14) 0.0009(14) 0.0177(16)
Cl1 0.0541(5) 0.0533(5) 0.0415(4) 0.0087(4) 0.0132(4) 0.0189(4)
Cl2 0.0588(6) 0.0620(6) 0.0526(5) 0.0079(4) 0.0189(4) 0.0110(5)
C2S 0.195(10) 0.035(3) 0.055(3) -0.015(2) -0.043(5) 0.022(4)
Cl3 0.0676(18) 0.0747(7) 0.0507(14) -0.0105(12) -0.0037(7) 0.0382(11)
Cl4 0.166(2) 0.0551(8) 0.0571(9) 0.0127(6) 0.0175(9) 0.0133(9)
C2S' 0.195(10) 0.035(3) 0.055(3) -0.015(2) -0.043(5) 0.022(4)
Cl3' 0.0676(18) 0.0747(7) 0.0507(14) -0.0105(12) -0.0037(7) 0.0382(11)
Cl4' 0.166(2) 0.0551(8) 0.0571(9) 0.0127(6) 0.0175(9) 0.0133(9)

loop_
_atom_type_symbol
_atom_type_description
_atom_type_scat_dispersion_real
_atom_type_scat_dispersion_imag
_atom_type_scat_source
C C 0.0181 0.0091 'International Tables Vol C Tables 4.2.6.8 and 6.1.1.4'
H H 0.0000 0.0000 'International Tables Vol C Tables 4.2.6.8 and 6.1.1.4'
N N 0.0311 0.0180 'International Tables Vol C Tables 4.2.6.8 and 6.1.1.4'
O O 0.0492 0.0322 'International Tables Vol C Tables 4.2.6.8 and 6.1.1.4'
F F 0.0727 0.0534 'International Tables Vol C Tables 4.2.6.8 and 6.1.1.4'
Si Si 0.2541 0.3302 'International Tables Vol C Tables 4.2.6.8 and 6.1.1.4'
S S 0.3331 0.5567 'International Tables Vol C Tables 4.2.6.8 and 6.1.1.4'
Cl Cl 0.3639 0.7018 'International Tables Vol C Tables 4.2.6.8 and 6.1.1.4'

loop_
_geom_angle_atom_site_label_1
_geom_angle_atom_site_label_2
_geom_angle_atom_site_label_3
_geom_angle
N1 Si1 N3 105.29(10)
N1 Si1 C1 110.01(13)
N3 Si1 C1 106.36(12)
N1 Si1 C2 109.39(12)
N3 Si1 C2 109.60(12)
C1 Si1 C2 115.66(13)
C7 N1 C3 117.2(2)
C7 N1 Si1 122.23(19)
C3 N1 Si1 120.62(18)
C5 N2 C9 121.9(3)
C5 N2 C8 120.7(3)
C9 N2 C8 117.3(3)
C14 N3 C10 116.7(2)
C14 N3 Si1 122.85(18)
C10 N3 Si1 120.39(18)
C12 N4 C15 121.9(3)
C12 N4 C16 122.2(3)
C15 N4 C16 115.8(2)
C4 C3 N1 123.1(3)
C3 C4 C5 120.6(3)
N2 C5 C4 122.6(3)
N2 C5 C6 121.6(3)
C4 C5 C6 115.8(3)
C7 C6 C5 120.4(3)
C6 C7 N1 123.0(3)
C11 C10 N3 123.1(2)
C10 C11 C12 120.6(2)
N4 C12 C11 122.7(3)
N4 C12 C13 121.9(3)
C11 C12 C13 115.4(2)
C14 C13 C12 120.9(3)
C13 C14 N3 123.3(2)
O3 S1 O1 116.9(3)
O3 S1 O2 113.5(2)
O1 S1 O2 114.3(2)
O3 S1 C17 104.1(2)
O1 S1 C17 102.34(19)
O2 S1 C17 103.4(2)
F3 C17 F1 106.5(4)
F3 C17 F2 107.5(4)
F1 C17 F2 108.9(4)
F3 C17 S1 111.7(3)
F1 C17 S1 111.6(3)
F2 C17 S1 110.5(3)
O5 S2 O6 115.06(16)
O5 S2 O4 115.07(17)
O6 S2 O4 115.27(15)
O5 S2 C18 102.38(16)
O6 S2 C18 103.49(15)
O4 S2 C18 102.96(15)
F5 C18 F4 107.1(3)
F5 C18 F6 106.4(3)
F4 C18 F6 108.6(3)
F5 C18 S2 112.0(2)
F4 C18 S2 111.0(2)
F6 C18 S2 111.5(2)
Cl1 C1S Cl2 110.95(18)
Cl4 C2S Cl3 112.4(3)
Cl3' C2S' Cl4' 109.9(6)

loop_
_geom_bond_atom_site_label_1
_geom_bond_atom_site_label_2
_geom_bond_distance
Si1 N1 1.794(2)
Si1 N3 1.806(2)
Si1 C1 1.830(3)
Si1 C2 1.835(3)
N1 C7 1.363(4)
N1 C3 1.375(4)
N2 C5 1.331(4)
N2 C9 1.461(4)
N2 C8 1.467(4)
N3 C14 1.364(4)
N3 C10 1.377(3)
N4 C12 1.333(4)
N4 C15 1.454(4)
N4 C16 1.467(4)
C3 C4 1.355(4)
C4 C5 1.415(4)
C5 C6 1.433(5)
C6 C7 1.358(4)
C10 C11 1.357(4)
C11 C12 1.421(4)
C12 C13 1.427(4)
C13 C14 1.352(4)
S1 O3 1.416(3)
S1 O1 1.423(3)
S1 O2 1.426(3)
S1 C17 1.825(4)
C17 F3 1.312(6)
C17 F1 1.312(5)
C17 F2 1.322(6)
S2 O5 1.435(3)
S2 O6 1.438(2)
S2 O4 1.442(2)
S2 C18 1.815(3)
C18 F5 1.322(4)
C18 F4 1.323(4)
C18 F6 1.329(4)
C1S Cl1 1.769(4)
C1S Cl2 1.752(3)
C2S Cl4 1.740(4)
C2S Cl3 1.776(5)
C2S' Cl3' 1.777(6)
C2S' Cl4' 1.746(5)

loop_
_geom_torsion_atom_site_label_1
_geom_torsion_atom_site_label_2
_geom_torsion_atom_site_label_3
_geom_torsion_atom_site_label_4
_geom_torsion
N3 Si1 N1 C7 -85.8(2)
C1 Si1 N1 C7 28.4(3)
C2 Si1 N1 C7 156.5(2)
N3 Si1 N1 C3 94.2(2)
C1 Si1 N1 C3 -151.6(2)
C2 Si1 N1 C3 -23.5(2)
N1 Si1 N3 C14 -111.6(2)
C1 Si1 N3 C14 131.6(2)
C2 Si1 N3 C14 5.9(3)
N1 Si1 N3 C10 72.1(2)
C1 Si1 N3 C10 -44.6(2)
C2 Si1 N3 C10 -170.3(2)
C7 N1 C3 C4 -0.6(4)
Si1 N1 C3 C4 179.3(2)
N1 C3 C4 C5 2.6(4)
C9 N2 C5 C4 -174.1(3)
C8 N2 C5 C4 2.7(5)
C9 N2 C5 C6 6.1(5)
C8 N2 C5 C6 -177.1(3)
C3 C4 C5 N2 177.2(3)
C3 C4 C5 C6 -3.0(4)
N2 C5 C6 C7 -178.6(3)
C4 C5 C6 C7 1.6(5)
C5 C6 C7 N1 0.3(5)
C3 N1 C7 C6 -0.9(5)
Si1 N1 C7 C6 179.2(3)
C14 N3 C10 C11 -0.6(4)
Si1 N3 C10 C11 175.8(2)
N3 C10 C11 C12 -1.8(4)
C15 N4 C12 C11 -178.0(3)
C16 N4 C12 C11 -0.7(4)
C15 N4 C12 C13 4.0(4)
C16 N4 C12 C13 -178.7(3)
C10 C11 C12 N4 -175.0(3)
C10 C11 C12 C13 3.2(4)
N4 C12 C13 C14 175.8(3)
C11 C12 C13 C14 -2.4(4)
C12 C13 C14 N3 0.0(4)
C10 N3 C14 C13 1.5(4)
Si1 N3 C14 C13 -174.8(2)
O3 S1 C17 F3 67.1(4)
O1 S1 C17 F3 -55.0(4)
O2 S1 C17 F3 -174.0(3)
O3 S1 C17 F1 -52.1(5)
O1 S1 C17 F1 -174.2(4)
O2 S1 C17 F1 66.8(4)
O3 S1 C17 F2 -173.3(4)
O1 S1 C17 F2 64.5(4)
O2 S1 C17 F2 -54.5(4)
O5 S2 C18 F5 57.7(3)
O6 S2 C18 F5 -62.3(3)
O4 S2 C18 F5 177.4(2)
O5 S2 C18 F4 177.2(3)
O6 S2 C18 F4 57.3(3)
O4 S2 C18 F4 -63.0(3)
O5 S2 C18 F6 -61.5(3)
O6 S2 C18 F6 178.6(2)
O4 S2 C18 F6 58.3(3)
